data_2242481
loop_
_publ_author_name
'Louis-Jean, James'
'Mariappan Balasekaran, Samundeeswari'
'Smith, Dean'
'Salamat, Ashkan'
'Pham, Chien Thang'
'Poineau, Frederic'

_publ_section_title
;
 Syntheses, Raman spectroscopy and crystal structures of alkali
 hexafluoridorhenates(IV) revisited
;
_journal_coeditor_code WM5432
_journal_issue 5
_journal_name_full 'Acta Crystallographica Section E'
_journal_page_first 646
_journal_page_last 649
_journal_paper_doi 10.1107/S2056989018005297
_journal_volume 74
_journal_year 2018
_chemical_formula_iupac 'Rb2 [Re F6]'
_chemical_formula_moiety 'F6 Re, 2(Rb)'
_chemical_formula_sum 'F6 Rb2 Re'
_chemical_formula_weight 471.14
_chemical_name_common Rb2ReF6
_chemical_name_systematic
;
Dirubidium hexafluoridorhenate(IV)
;
_space_group_crystal_system trigonal
_space_group_IT_number 164
_space_group_name_Hall '-P 3 2"'
_space_group_name_H-M_alt 'P -3 m 1'
_symmetry_space_group_name_Hall '-P 3 2"'
_symmetry_space_group_name_H-M 'P -3 m 1'
_atom_sites_solution_primary heavy
_atom_sites_solution_secondary difmap
_cell_angle_alpha 90
_cell_angle_beta 90
_cell_angle_gamma 120
_cell_formula_units_Z 1
_cell_length_a 5.9926(13)
_cell_length_b 5.9926(13)
_cell_length_c 4.7177(10)
_cell_measurement_reflns_used 1612
_cell_measurement_temperature 100.(2)
_cell_measurement_theta_max 28.3206
_cell_measurement_theta_min 3.9264
_cell_volume 146.72(5)
_computing_cell_refinement
;
SAINT (Bruker, 2015)
;
_computing_data_collection
;
APEX3 (Bruker, 2015)
;
_computing_data_reduction
;
SAINT (Bruker, 2015)
;
_computing_molecular_graphics
;
DIAMOND (Brandenburg, 2007)
;
_computing_publication_material
;
publCIF (Westrip, 2010)
;
_computing_structure_refinement
;
SHELXL2014 (Sheldrick, 2015)
;
_computing_structure_solution
;
SHELXS (Sheldrick, 2008)
;
_diffrn_ambient_temperature 100.(2)
_diffrn_detector_area_resol_mean 8.3333
_diffrn_measured_fraction_theta_full 1.000
_diffrn_measured_fraction_theta_max 1.000
_diffrn_measurement_device_type 'Bruker D8 QUEST'
_diffrn_measurement_method '\f and \w scans'
_diffrn_radiation_monochromator 'curved graphite'
_diffrn_radiation_type 'Mo K\a'
_diffrn_radiation_wavelength 0.71073
_diffrn_reflns_av_R_equivalents 0.0729
_diffrn_reflns_limit_h_max 7
_diffrn_reflns_limit_h_min -7
_diffrn_reflns_limit_k_max 7
_diffrn_reflns_limit_k_min -7
_diffrn_reflns_limit_l_max 5
_diffrn_reflns_limit_l_min -5
_diffrn_reflns_number 1526
_diffrn_reflns_theta_full 24.93
_diffrn_reflns_theta_max 24.93
_diffrn_reflns_theta_min 3.93
_exptl_absorpt_coefficient_mu 37.220
_exptl_absorpt_correction_T_max 0.30
_exptl_absorpt_correction_T_min 0.11
_exptl_absorpt_correction_type numerical
_exptl_absorpt_process_details
;
(<i>SADABS</i>; Bruker, 2015)
;
_exptl_crystal_colour 'translucent colourless'
_exptl_crystal_density_diffrn 5.332
_exptl_crystal_density_method 'not measured'
_exptl_crystal_description 'hexagonal plate'
_exptl_crystal_F_000 203
_exptl_crystal_size_max 0.080
_exptl_crystal_size_mid 0.074
_exptl_crystal_size_min 0.042
_refine_diff_density_max 1.907
_refine_diff_density_min -1.363
_refine_ls_extinction_method none
_refine_ls_goodness_of_fit_ref 1.300
_refine_ls_hydrogen_treatment undef
_refine_ls_matrix_type full
_refine_ls_number_parameters 12
_refine_ls_number_reflns 115
_refine_ls_number_restraints 0
_refine_ls_restrained_S_all 1.300
_refine_ls_R_factor_all 0.0288
_refine_ls_R_factor_gt 0.0273
_refine_ls_shift/su_max 0.000
_refine_ls_shift/su_mean 0.000
_refine_ls_structure_factor_coef Fsqd
_refine_ls_weighting_details 'w=1/[\s^2^(Fo^2^)+(0.0175P)^2^+3.5548P] where P=(Fo^2^+2Fc^2^)/3'
_refine_ls_weighting_scheme calc
_refine_ls_wR_factor_gt 0.0727
_refine_ls_wR_factor_ref 0.0738
_reflns_number_gt 111
_reflns_number_total 115
_reflns_threshold_expression 'I > 2\s(I)'
_cod_data_source_file wm5432sup1.cif
_cod_data_source_block SMB_Rb2ReF6_j
_cod_original_cell_volume 146.72(7)
_cod_database_code 2242481

loop_
_space_group_symop_operation_xyz
'x, y, z'
'-y, x-y, z'
'-x+y, -x, z'
'y, x, -z'
'x-y, -y, -z'
'-x, -x+y, -z'
'-x, -y, -z'
'y, -x+y, -z'
'x-y, x, -z'
'-y, -x, z'
'-x+y, y, z'
'x, x-y, z'

loop_
_atom_site_type_symbol
_atom_site_label
_atom_site_fract_x
_atom_site_fract_y
_atom_site_fract_z
_atom_site_U_iso_or_equiv
_atom_site_adp_type
_atom_site_calc_flag
_atom_site_occupancy
Re Re1 0 0 0 0.0157(5) Uani d 1
F F1 0.3151(14) 0.1576(7) 0.2231(15) 0.0151(17) Uani d 1
Rb Rb1 0.3333 0.6667 0.2971(4) 0.0138(6) Uani d 1

loop_
_atom_site_aniso_label
_atom_site_aniso_U_11
_atom_site_aniso_U_22
_atom_site_aniso_U_33
_atom_site_aniso_U_12
_atom_site_aniso_U_13
_atom_site_aniso_U_23
Re1 0.0133(6) 0.0133(6) 0.0205(8) 0.0066(3) 0 0
F1 0.015(4) 0.017(3) 0.012(3) 0.0077(19) 0.001(3) 0.0007(14)
Rb1 0.0131(8) 0.0131(8) 0.0152(12) 0.0065(4) 0 0

loop_
_atom_type_symbol
_atom_type_description
_atom_type_scat_dispersion_real
_atom_type_scat_dispersion_imag
_atom_type_scat_source
F F 0.0171 0.0103 'International Tables Vol C Tables 4.2.6.8 and 6.1.1.4'
Rb Rb -0.9393 2.9676 'International Tables Vol C Tables 4.2.6.8 and 6.1.1.4'
Re Re -1.0185 7.2310 'International Tables Vol C Tables 4.2.6.8 and 6.1.1.4'

loop_
_geom_angle_atom_site_label_1
_geom_angle_atom_site_label_2
_geom_angle_atom_site_label_3
_geom_angle_site_symmetry_1
_geom_angle_site_symmetry_3
_geom_angle
F1 Re1 F1 7 9 93.5(3)
F1 Re1 F1 7 3 86.5(3)
F1 Re1 F1 9 3 180.0(3)
F1 Re1 F1 7 8 93.5(3)
F1 Re1 F1 9 8 93.5(3)
F1 Re1 F1 3 8 86.5(3)
F1 Re1 F1 7 2 86.5(3)
F1 Re1 F1 9 2 86.5(3)
F1 Re1 F1 3 2 93.5(3)
F1 Re1 F1 8 2 180.0
F1 Re1 F1 7 . 180.0
F1 Re1 F1 9 . 86.5(3)
F1 Re1 F1 3 . 93.5(3)
F1 Re1 F1 8 . 86.5(3)
F1 Re1 F1 2 . 93.5(3)
F1 Re1 Rb1 7 7 53.64(2)
F1 Re1 Rb1 9 7 125.2(2)
F1 Re1 Rb1 3 7 54.8(2)
F1 Re1 Rb1 8 7 53.64(2)
F1 Re1 Rb1 2 7 126.36(2)
F1 Re1 Rb1 . 7 126.36(2)
F1 Re1 Rb1 7 7_665 125.2(2)
F1 Re1 Rb1 9 7_665 53.64(2)
F1 Re1 Rb1 3 7_665 126.36(2)
F1 Re1 Rb1 8 7_665 53.64(2)
F1 Re1 Rb1 2 7_665 126.36(2)
F1 Re1 Rb1 . 7_665 54.8(2)
Rb1 Re1 Rb1 7 7_665 106.77(3)
F1 Re1 Rb1 7 1_445 54.8(2)
F1 Re1 Rb1 9 1_445 126.36(2)
F1 Re1 Rb1 3 1_445 53.64(2)
F1 Re1 Rb1 8 1_445 126.36(2)
F1 Re1 Rb1 2 1_445 53.64(2)
F1 Re1 Rb1 . 1_445 125.2(2)
Rb1 Re1 Rb1 7 1_445 73.23(3)
Rb1 Re1 Rb1 7_665 1_445 180.0
F1 Re1 Rb1 7 . 126.36(2)
F1 Re1 Rb1 9 . 54.8(2)
F1 Re1 Rb1 3 . 125.2(2)
F1 Re1 Rb1 8 . 126.36(2)
F1 Re1 Rb1 2 . 53.64(2)
F1 Re1 Rb1 . . 53.64(2)
Rb1 Re1 Rb1 7 . 180.0
Rb1 Re1 Rb1 7_665 . 73.23(3)
Rb1 Re1 Rb1 1_445 . 106.77(3)
F1 Re1 Rb1 7 1_545 126.36(2)
F1 Re1 Rb1 9 1_545 126.36(2)
F1 Re1 Rb1 3 1_545 53.64(2)
F1 Re1 Rb1 8 1_545 54.8(2)
F1 Re1 Rb1 2 1_545 125.2(2)
F1 Re1 Rb1 . 1_545 53.64(2)
Rb1 Re1 Rb1 7 1_545 73.23(3)
Rb1 Re1 Rb1 7_665 1_545 73.23(3)
Rb1 Re1 Rb1 1_445 1_545 106.77(3)
Rb1 Re1 Rb1 . 1_545 106.77(3)
F1 Re1 Rb1 7 7_565 53.64(2)
F1 Re1 Rb1 9 7_565 53.64(2)
F1 Re1 Rb1 3 7_565 126.36(2)
F1 Re1 Rb1 8 7_565 125.2(2)
F1 Re1 Rb1 2 7_565 54.8(2)
F1 Re1 Rb1 . 7_565 126.36(2)
Rb1 Re1 Rb1 7 7_565 106.77(3)
Rb1 Re1 Rb1 7_665 7_565 106.77(3)
Rb1 Re1 Rb1 1_445 7_565 73.23(3)
Rb1 Re1 Rb1 . 7_565 73.23(3)
Rb1 Re1 Rb1 1_545 7_565 180.0
Re1 F1 Rb1 . 7_666 161.6(3)
Re1 F1 Rb1 . . 95.10(14)
Rb1 F1 Rb1 7_666 . 83.70(14)
Re1 F1 Rb1 . 1_545 95.10(14)
Rb1 F1 Rb1 7_666 1_545 83.70(14)
Rb1 F1 Rb1 . 1_545 166.2(3)
Re1 F1 Rb1 . 7_665 93.9(2)
Rb1 F1 Rb1 7_666 7_665 104.5(2)
Rb1 F1 Rb1 . 7_665 94.26(14)
Rb1 F1 Rb1 1_545 7_665 94.26(14)
F1 Rb1 F1 8_566 7_666 65.8(2)
F1 Rb1 F1 8_566 9_556 65.8(2)
F1 Rb1 F1 7_666 9_556 65.8(2)
F1 Rb1 F1 8_566 3_565 62.7(2)
F1 Rb1 F1 7_666 3_565 128.31(8)
F1 Rb1 F1 9_556 3_565 96.30(14)
F1 Rb1 F1 8_566 1_565 62.7(2)
F1 Rb1 F1 7_666 1_565 96.30(14)
F1 Rb1 F1 9_556 1_565 128.31(8)
F1 Rb1 F1 3_565 1_565 56.0(3)
F1 Rb1 F1 8_566 2 96.30(14)
F1 Rb1 F1 7_666 2 128.31(8)
F1 Rb1 F1 9_556 2 62.7(2)
F1 Rb1 F1 3_565 2 63.1(3)
F1 Rb1 F1 1_565 2 118.68(6)
F1 Rb1 F1 8_566 2_665 96.30(14)
F1 Rb1 F1 7_666 2_665 62.7(2)
F1 Rb1 F1 9_556 2_665 128.31(8)
F1 Rb1 F1 3_565 2_665 118.68(5)
F1 Rb1 F1 1_565 2_665 63.1(3)
F1 Rb1 F1 2 2_665 166.2(3)
F1 Rb1 F1 8_566 3_665 128.31(8)
F1 Rb1 F1 7_666 3_665 62.7(2)
F1 Rb1 F1 9_556 3_665 96.30(14)
F1 Rb1 F1 3_565 3_665 166.2(3)
F1 Rb1 F1 1_565 3_665 118.68(6)
F1 Rb1 F1 2 3_665 118.68(5)
F1 Rb1 F1 2_665 3_665 56.0(3)
F1 Rb1 F1 8_566 . 128.31(8)
F1 Rb1 F1 7_666 . 96.30(14)
F1 Rb1 F1 9_556 . 62.7(2)
F1 Rb1 F1 3_565 . 118.68(6)
F1 Rb1 F1 1_565 . 166.2(3)
F1 Rb1 F1 2 . 56.0(3)
F1 Rb1 F1 2_665 . 118.68(5)
F1 Rb1 F1 3_665 . 63.1(3)
F1 Rb1 F1 8_566 8_565 104.5(2)
F1 Rb1 F1 7_666 8_565 144.30(9)
F1 Rb1 F1 9_556 8_565 144.30(9)
F1 Rb1 F1 3_565 8_565 52.0(2)
F1 Rb1 F1 1_565 8_565 52.0(2)
F1 Rb1 F1 2 8_565 85.74(14)
F1 Rb1 F1 2_665 8_565 85.74(14)
F1 Rb1 F1 3_665 8_565 114.25(9)
F1 Rb1 F1 . 8_565 114.25(9)
F1 Rb1 F1 8_566 9 144.30(9)
F1 Rb1 F1 7_666 9 144.30(9)
F1 Rb1 F1 9_556 9 104.5(2)
F1 Rb1 F1 3_565 9 85.74(14)
F1 Rb1 F1 1_565 9 114.25(9)
F1 Rb1 F1 2 9 52.0(2)
F1 Rb1 F1 2_665 9 114.25(9)
F1 Rb1 F1 3_665 9 85.74(14)
F1 Rb1 F1 . 9 52.0(2)
F1 Rb1 F1 8_565 9 62.2(2)
F1 Rb1 F1 8_566 7_665 144.30(9)
F1 Rb1 F1 7_666 7_665 104.5(2)
F1 Rb1 F1 9_556 7_665 144.30(9)
F1 Rb1 F1 3_565 7_665 114.25(9)
F1 Rb1 F1 1_565 7_665 85.74(14)
F1 Rb1 F1 2 7_665 114.25(9)
F1 Rb1 F1 2_665 7_665 52.0(2)
F1 Rb1 F1 3_665 7_665 52.0(2)
F1 Rb1 F1 . 7_665 85.74(14)
F1 Rb1 F1 8_565 7_665 62.2(2)
F1 Rb1 F1 9 7_665 62.2(2)

loop_
_geom_bond_atom_site_label_1
_geom_bond_atom_site_label_2
_geom_bond_site_symmetry_2
_geom_bond_distance
Re1 F1 7 1.945(7)
Re1 F1 9 1.945(7)
Re1 F1 3 1.945(7)
Re1 F1 8 1.945(7)
Re1 F1 2 1.945(7)
Re1 F1 . 1.945(7)
Re1 Rb1 7 3.7330(10)
Re1 Rb1 7_665 3.7330(11)
Re1 Rb1 1_445 3.7330(11)
Re1 Rb1 . 3.7330(10)
Re1 Rb1 1_545 3.7330(11)
Re1 Rb1 7_565 3.7330(11)
F1 Rb1 7_666 2.907(7)
F1 Rb1 . 3.0181(11)
F1 Rb1 1_545 3.0181(11)
F1 Rb1 7_665 3.058(7)
Rb1 F1 8_566 2.907(7)
Rb1 F1 7_666 2.907(7)
Rb1 F1 9_556 2.907(7)
Rb1 F1 3_565 3.0181(11)
Rb1 F1 1_565 3.0181(11)
Rb1 F1 2 3.0181(11)
Rb1 F1 2_665 3.0181(11)
Rb1 F1 3_665 3.0181(11)
Rb1 F1 8_565 3.058(7)
Rb1 F1 9 3.058(7)
Rb1 F1 7_665 3.058(7)

_cod_database_fobs_code 2242481
